data_4102061
loop_
_publ_author_name
'Benjamin J. Coe'
'John Fielden'
'Simon P. Foxon'
'Bruce S. Brunschwig'
'Inge Asselberghs'
'Koen Clays'
'Anna Samoc'
'Marek Samoc'

_publ_section_title
;
 Combining Very Large Quadratic and cubic Nonlinear Optical Responses in
 Extended, Tris-Chelate Metallochromophores with Six \p-Conjugated
 Pyridinium Substituents
;
_journal_name_full 'Journal of the American Chemical Society'
_journal_page_first 3496
_journal_page_last 3513
_journal_paper_doi 10.1021/ja910538s
_journal_volume 132
_journal_year 2010
_chemical_formula_sum 'C18 H18 Cl2 N2 O'
_chemical_formula_weight 349.24
_space_group_IT_number 14
_symmetry_cell_setting monoclinic
_symmetry_space_group_name_Hall '-P 2ybc'
_symmetry_space_group_name_H-M 'P 1 21/c 1'
_atom_sites_solution_hydrogens geom
_atom_sites_solution_primary direct
_atom_sites_solution_secondary difmap
_audit_creation_method SHELXL-97
_cell_angle_alpha 90.00
_cell_angle_beta 115.326(2)
_cell_angle_gamma 90.00
_cell_formula_units_Z 4
_cell_length_a 16.0499(16)
_cell_length_b 6.9437(7)
_cell_length_c 16.4241(16)
_cell_measurement_reflns_used 2676
_cell_measurement_temperature 100(2)
_cell_measurement_theta_max 26.38
_cell_measurement_theta_min 2.49
_cell_volume 1654.5(3)
_computing_cell_refinement 'Bruker SMART'
_computing_data_collection 'Bruker SMART'
_computing_data_reduction 'Bruker SAINT'
_computing_molecular_graphics 'Bruker SHELXTL'
_computing_publication_material 'Bruker SHELXTL'
_computing_structure_refinement 'SHELXL-97 (Sheldrick, 1997)'
_computing_structure_solution 'SHELXS-97 (Sheldrick, 1990)'
_diffrn_ambient_temperature 100(2)
_diffrn_measured_fraction_theta_full 0.992
_diffrn_measured_fraction_theta_max 0.992
_diffrn_measurement_device_type 'CCD area detector'
_diffrn_measurement_method 'phi and omega scans'
_diffrn_radiation_monochromator graphite
_diffrn_radiation_source 'fine-focus sealed tube'
_diffrn_radiation_type MoK\a
_diffrn_radiation_wavelength 0.71073
_diffrn_reflns_av_R_equivalents 0.0285
_diffrn_reflns_av_sigmaI/netI 0.0361
_diffrn_reflns_limit_h_max 20
_diffrn_reflns_limit_h_min -18
_diffrn_reflns_limit_k_max 8
_diffrn_reflns_limit_k_min -8
_diffrn_reflns_limit_l_max 11
_diffrn_reflns_limit_l_min -20
_diffrn_reflns_number 9157
_diffrn_reflns_theta_full 26.43
_diffrn_reflns_theta_max 26.43
_diffrn_reflns_theta_min 1.40
_exptl_absorpt_coefficient_mu 0.398
_exptl_absorpt_correction_T_max 0.9921
_exptl_absorpt_correction_T_min 0.7962
_exptl_absorpt_correction_type multi-scan
_exptl_absorpt_process_details SADABS
_exptl_crystal_colour colourless
_exptl_crystal_density_diffrn 1.402
_exptl_crystal_density_method 'not measured'
_exptl_crystal_description plate
_exptl_crystal_F_000 728
_exptl_crystal_size_max 0.60
_exptl_crystal_size_mid 0.15
_exptl_crystal_size_min 0.02
_refine_diff_density_max 0.486
_refine_diff_density_min -0.303
_refine_diff_density_rms 0.077
_refine_ls_extinction_method none
_refine_ls_goodness_of_fit_ref 1.361
_refine_ls_hydrogen_treatment mixed
_refine_ls_matrix_type full
_refine_ls_number_parameters 220
_refine_ls_number_reflns 3381
_refine_ls_number_restraints 0
_refine_ls_restrained_S_all 1.361
_refine_ls_R_factor_all 0.0614
_refine_ls_R_factor_gt 0.0476
_refine_ls_shift/su_max 0.001
_refine_ls_shift/su_mean 0.000
_refine_ls_structure_factor_coef Fsqd
_refine_ls_weighting_details 'calc w=1/[\s^2^(Fo^2^)+(0.0571P)^2^+1.1481P] where P=(Fo^2^+2Fc^2^)/3'
_refine_ls_weighting_scheme calc
_refine_ls_wR_factor_gt 0.1372
_refine_ls_wR_factor_ref 0.1433
_reflns_number_gt 2739
_reflns_number_total 3381
_reflns_threshold_expression >2sigma(I)
_cod_data_source_file ja910538s_si_001.cif
_cod_data_source_block '[Phbpe+]Cl.HCl.H2O'
_cod_database_code 4102061

loop_
_symmetry_equiv_pos_as_xyz
'x, y, z'
'-x, y+1/2, -z+1/2'
'-x, -y, -z'
'x, -y-1/2, z-1/2'

loop_
_atom_site_label
_atom_site_type_symbol
_atom_site_fract_x
_atom_site_fract_y
_atom_site_fract_z
_atom_site_U_iso_or_equiv
_atom_site_adp_type
_atom_site_occupancy
_atom_site_symmetry_multiplicity
_atom_site_calc_flag
_atom_site_refinement_flags
_atom_site_disorder_assembly
_atom_site_disorder_group
N1 N 1.19269(17) 0.3069(4) 1.03973(17) 0.0179(5) Uani 1 1 d . . .
H1N H 1.256(3) 0.324(6) 1.051(3) 0.047(12) Uiso 1 1 d . . .
N2 N 0.57015(16) 0.1452(3) 0.89074(16) 0.0149(5) Uani 1 1 d . . .
C1 C 1.1251(2) 0.2894(4) 0.9553(2) 0.0188(6) Uani 1 1 d . . .
H1 H 1.1393 0.2953 0.9048 0.023 Uiso 1 1 calc R . .
C2 C 1.03547(19) 0.2631(4) 0.9431(2) 0.0174(6) Uani 1 1 d . . .
H2 H 0.9878 0.2493 0.8839 0.021 Uiso 1 1 calc R . .
C3 C 1.01383(19) 0.2564(4) 1.01717(19) 0.0154(6) Uani 1 1 d . . .
C4 C 1.08658(19) 0.2766(4) 1.1027(2) 0.0179(6) Uani 1 1 d . . .
H4 H 1.0746 0.2738 1.1545 0.021 Uiso 1 1 calc R . .
C5 C 1.1747(2) 0.3004(4) 1.1122(2) 0.0190(6) Uani 1 1 d . . .
H5 H 1.2238 0.3124 1.1707 0.023 Uiso 1 1 calc R . .
C6 C 0.91969(19) 0.2321(4) 1.00782(19) 0.0161(6) Uani 1 1 d . . .
H6 H 0.9094 0.2445 1.0604 0.019 Uiso 1 1 calc R . .
C7 C 0.84726(19) 0.1935(4) 0.93029(19) 0.0158(6) Uani 1 1 d . . .
H7 H 0.8579 0.1792 0.8780 0.019 Uiso 1 1 calc R . .
C8 C 0.75233(19) 0.1716(4) 0.91993(19) 0.0153(6) Uani 1 1 d . . .
C9 C 0.68383(19) 0.1117(4) 0.83688(18) 0.0156(6) Uani 1 1 d . . .
H9 H 0.6999 0.0796 0.7892 0.019 Uiso 1 1 calc R . .
C10 C 0.59365(19) 0.0989(4) 0.82385(19) 0.0163(6) Uani 1 1 d . . .
H10 H 0.5477 0.0572 0.7674 0.020 Uiso 1 1 calc R . .
C11 C 0.6351(2) 0.1992(4) 0.97232(19) 0.0189(6) Uani 1 1 d . . .
H11 H 0.6171 0.2290 1.0190 0.023 Uiso 1 1 calc R . .
C12 C 0.72624(19) 0.2117(4) 0.9892(2) 0.0178(6) Uani 1 1 d . . .
H12 H 0.7712 0.2472 1.0473 0.021 Uiso 1 1 calc R . .
C13 C 0.47394(19) 0.1432(4) 0.87538(18) 0.0164(6) Uani 1 1 d . . .
C14 C 0.4223(2) -0.0206(5) 0.8413(2) 0.0196(6) Uani 1 1 d . . .
H14 H 0.4489 -0.1318 0.8283 0.024 Uiso 1 1 calc R . .
C15 C 0.3297(2) -0.0192(5) 0.8262(2) 0.0211(7) Uani 1 1 d . . .
H15 H 0.2926 -0.1305 0.8030 0.025 Uiso 1 1 calc R . .
C16 C 0.2922(2) 0.1447(5) 0.8454(2) 0.0208(6) Uani 1 1 d . . .
H16 H 0.2292 0.1454 0.8347 0.025 Uiso 1 1 calc R . .
C17 C 0.3454(2) 0.3076(5) 0.8798(2) 0.0226(7) Uani 1 1 d . . .
H17 H 0.3189 0.4189 0.8929 0.027 Uiso 1 1 calc R . .
C18 C 0.4378(2) 0.3082(5) 0.8955(2) 0.0197(6) Uani 1 1 d . . .
H18 H 0.4751 0.4189 0.9193 0.024 Uiso 1 1 calc R . .
Cl1 Cl 1.39584(5) 0.36057(11) 1.11642(5) 0.0211(2) Uani 1 1 d . . .
Cl2 Cl 0.14534(5) 0.90026(11) 0.28617(5) 0.0197(2) Uani 1 1 d . . .
O1 O 0.06975(17) 0.4759(4) 0.28326(17) 0.0288(6) Uani 1 1 d . . .
H3O H 0.089(3) 0.607(8) 0.275(3) 0.059(14) Uiso 1 1 d . . .
H4O H 0.013(3) 0.486(7) 0.263(3) 0.047(13) Uiso 1 1 d . . .

loop_
_atom_site_aniso_label
_atom_site_aniso_U_11
_atom_site_aniso_U_22
_atom_site_aniso_U_33
_atom_site_aniso_U_23
_atom_site_aniso_U_13
_atom_site_aniso_U_12
N1 0.0127(12) 0.0154(12) 0.0243(14) -0.0003(10) 0.0066(10) 0.0006(9)
N2 0.0148(12) 0.0137(12) 0.0174(12) 0.0028(10) 0.0081(10) 0.0008(9)
C1 0.0213(15) 0.0194(15) 0.0176(15) 0.0011(12) 0.0101(12) 0.0015(12)
C2 0.0134(13) 0.0183(15) 0.0166(15) 0.0000(12) 0.0029(11) 0.0015(11)
C3 0.0169(14) 0.0110(13) 0.0183(15) 0.0008(11) 0.0076(12) 0.0012(10)
C4 0.0205(15) 0.0171(14) 0.0157(14) 0.0007(11) 0.0073(12) 0.0027(11)
C5 0.0168(14) 0.0189(15) 0.0176(15) -0.0013(12) 0.0037(12) 0.0023(11)
C6 0.0176(14) 0.0158(14) 0.0167(15) 0.0018(11) 0.0091(12) 0.0008(11)
C7 0.0162(14) 0.0148(14) 0.0185(15) 0.0017(11) 0.0095(12) 0.0025(11)
C8 0.0157(14) 0.0112(13) 0.0187(15) 0.0047(11) 0.0070(12) 0.0013(10)
C9 0.0186(14) 0.0170(14) 0.0138(13) -0.0016(11) 0.0093(11) 0.0014(11)
C10 0.0171(14) 0.0167(14) 0.0142(13) 0.0003(11) 0.0057(11) -0.0007(11)
C11 0.0187(14) 0.0220(16) 0.0153(15) -0.0010(12) 0.0066(12) 0.0013(12)
C12 0.0158(14) 0.0209(15) 0.0148(14) 0.0011(12) 0.0049(12) 0.0017(11)
C13 0.0122(13) 0.0223(15) 0.0132(13) 0.0033(11) 0.0042(11) 0.0006(11)
C14 0.0175(15) 0.0220(16) 0.0203(15) 0.0019(12) 0.0090(12) 0.0032(12)
C15 0.0189(15) 0.0265(17) 0.0176(15) -0.0011(12) 0.0074(12) -0.0042(12)
C16 0.0128(14) 0.0324(17) 0.0173(15) 0.0041(13) 0.0065(12) 0.0011(12)
C17 0.0188(15) 0.0288(17) 0.0220(16) -0.0023(13) 0.0106(13) 0.0052(12)
C18 0.0177(14) 0.0224(16) 0.0189(15) -0.0028(12) 0.0078(12) -0.0004(12)
Cl1 0.0138(3) 0.0211(4) 0.0246(4) 0.0024(3) 0.0046(3) -0.0003(3)
Cl2 0.0193(4) 0.0214(4) 0.0171(4) -0.0005(3) 0.0065(3) 0.0009(3)
O1 0.0213(13) 0.0267(14) 0.0392(15) 0.0084(11) 0.0136(11) 0.0035(10)

loop_
_atom_type_symbol
_atom_type_description
_atom_type_scat_dispersion_real
_atom_type_scat_dispersion_imag
_atom_type_scat_source
C C 0.0033 0.0016 'International Tables Vol C Tables 4.2.6.8 and 6.1.1.4'
H H 0.0000 0.0000 'International Tables Vol C Tables 4.2.6.8 and 6.1.1.4'
N N 0.0061 0.0033 'International Tables Vol C Tables 4.2.6.8 and 6.1.1.4'
Cl Cl 0.1484 0.1585 'International Tables Vol C Tables 4.2.6.8 and 6.1.1.4'
O O 0.0106 0.0060 'International Tables Vol C Tables 4.2.6.8 and 6.1.1.4'

loop_
_geom_angle_atom_site_label_1
_geom_angle_atom_site_label_2
_geom_angle_atom_site_label_3
_geom_angle
_geom_angle_site_symmetry_1
_geom_angle_site_symmetry_3
_geom_angle_publ_flag
C5 N1 C1 121.7(3) . . ?
C5 N1 H1N 117(2) . . ?
C1 N1 H1N 122(2) . . ?
C10 N2 C11 120.6(2) . . ?
C10 N2 C13 120.3(2) . . ?
C11 N2 C13 119.1(2) . . ?
N1 C1 C2 119.4(3) . . ?
N1 C1 H1 120.3 . . ?
C2 C1 H1 120.3 . . ?
C1 C2 C3 120.7(3) . . ?
C1 C2 H2 119.7 . . ?
C3 C2 H2 119.7 . . ?
C4 C3 C2 117.3(3) . . ?
C4 C3 C6 119.9(3) . . ?
C2 C3 C6 122.8(3) . . ?
C5 C4 C3 120.5(3) . . ?
C5 C4 H4 119.8 . . ?
C3 C4 H4 119.8 . . ?
N1 C5 C4 120.5(3) . . ?
N1 C5 H5 119.7 . . ?
C4 C5 H5 119.7 . . ?
C7 C6 C3 124.3(3) . . ?
C7 C6 H6 117.9 . . ?
C3 C6 H6 117.9 . . ?
C6 C7 C8 124.7(3) . . ?
C6 C7 H7 117.6 . . ?
C8 C7 H7 117.6 . . ?
C12 C8 C9 117.9(3) . . ?
C12 C8 C7 122.9(3) . . ?
C9 C8 C7 119.2(3) . . ?
C10 C9 C8 120.5(3) . . ?
C10 C9 H9 119.8 . . ?
C8 C9 H9 119.8 . . ?
N2 C10 C9 120.2(3) . . ?
N2 C10 H10 119.9 . . ?
C9 C10 H10 119.9 . . ?
N2 C11 C12 121.5(3) . . ?
N2 C11 H11 119.3 . . ?
C12 C11 H11 119.3 . . ?
C11 C12 C8 119.2(3) . . ?
C11 C12 H12 120.4 . . ?
C8 C12 H12 120.4 . . ?
C14 C13 C18 122.6(3) . . ?
C14 C13 N2 119.2(3) . . ?
C18 C13 N2 118.2(3) . . ?
C13 C14 C15 118.4(3) . . ?
C13 C14 H14 120.8 . . ?
C15 C14 H14 120.8 . . ?
C16 C15 C14 119.8(3) . . ?
C16 C15 H15 120.1 . . ?
C14 C15 H15 120.1 . . ?
C17 C16 C15 120.8(3) . . ?
C17 C16 H16 119.6 . . ?
C15 C16 H16 119.6 . . ?
C16 C17 C18 120.0(3) . . ?
C16 C17 H17 120.0 . . ?
C18 C17 H17 120.0 . . ?
C13 C18 C17 118.3(3) . . ?
C13 C18 H18 120.8 . . ?
C17 C18 H18 120.8 . . ?
H3O O1 H4O 102(4) . . ?

loop_
_geom_bond_atom_site_label_1
_geom_bond_atom_site_label_2
_geom_bond_distance
_geom_bond_site_symmetry_2
_geom_bond_publ_flag
N1 C5 1.340(4) . ?
N1 C1 1.352(4) . ?
N1 H1N 0.96(4) . ?
N2 C10 1.344(4) . ?
N2 C11 1.352(4) . ?
N2 C13 1.454(3) . ?
C1 C2 1.378(4) . ?
C1 H1 0.9500 . ?
C2 C3 1.401(4) . ?
C2 H2 0.9500 . ?
C3 C4 1.397(4) . ?
C3 C6 1.462(4) . ?
C4 C5 1.365(4) . ?
C4 H4 0.9500 . ?
C5 H5 0.9500 . ?
C6 C7 1.333(4) . ?
C6 H6 0.9500 . ?
C7 C8 1.467(4) . ?
C7 H7 0.9500 . ?
C8 C12 1.398(4) . ?
C8 C9 1.400(4) . ?
C9 C10 1.372(4) . ?
C9 H9 0.9500 . ?
C10 H10 0.9500 . ?
C11 C12 1.370(4) . ?
C11 H11 0.9500 . ?
C12 H12 0.9500 . ?
C13 C14 1.378(4) . ?
C13 C18 1.386(4) . ?
C14 C15 1.398(4) . ?
C14 H14 0.9500 . ?
C15 C16 1.385(4) . ?
C15 H15 0.9500 . ?
C16 C17 1.384(4) . ?
C16 H16 0.9500 . ?
C17 C18 1.392(4) . ?
C17 H17 0.9500 . ?
C18 H18 0.9500 . ?
O1 H3O 0.99(5) . ?
O1 H4O 0.82(5) . ?

loop_
_geom_hbond_atom_site_label_D
_geom_hbond_atom_site_label_H
_geom_hbond_atom_site_label_A
_geom_hbond_distance_DH
_geom_hbond_distance_HA
_geom_hbond_distance_DA
_geom_hbond_angle_DHA
_geom_hbond_site_symmetry_A
N1 H1N Cl1 0.96(4) 2.05(4) 2.974(3) 161(4) .
O1 H3O Cl2 0.99(5) 2.20(5) 3.179(3) 169(4) .
O1 H4O Cl2 0.82(5) 2.39(5) 3.182(3) 160(4) 2_545

loop_
_geom_torsion_atom_site_label_1
_geom_torsion_atom_site_label_2
_geom_torsion_atom_site_label_3
_geom_torsion_atom_site_label_4
_geom_torsion
_geom_torsion_site_symmetry_1
_geom_torsion_site_symmetry_2
_geom_torsion_site_symmetry_3
_geom_torsion_site_symmetry_4
_geom_torsion_publ_flag
C5 N1 C1 C2 -0.4(4) . . . . ?
N1 C1 C2 C3 0.7(4) . . . . ?
C1 C2 C3 C4 -0.3(4) . . . . ?
C1 C2 C3 C6 178.9(3) . . . . ?
C2 C3 C4 C5 -0.4(4) . . . . ?
C6 C3 C4 C5 -179.7(3) . . . . ?
C1 N1 C5 C4 -0.3(4) . . . . ?
C3 C4 C5 N1 0.8(5) . . . . ?
C4 C3 C6 C7 -173.3(3) . . . . ?
C2 C3 C6 C7 7.5(5) . . . . ?
C3 C6 C7 C8 -179.1(3) . . . . ?
C6 C7 C8 C12 7.8(5) . . . . ?
C6 C7 C8 C9 -173.5(3) . . . . ?
C12 C8 C9 C10 2.0(4) . . . . ?
C7 C8 C9 C10 -176.8(3) . . . . ?
C11 N2 C10 C9 -2.0(4) . . . . ?
C13 N2 C10 C9 176.2(3) . . . . ?
C8 C9 C10 N2 0.5(4) . . . . ?
C10 N2 C11 C12 1.1(4) . . . . ?
C13 N2 C11 C12 -177.1(3) . . . . ?
N2 C11 C12 C8 1.3(5) . . . . ?
C9 C8 C12 C11 -2.8(4) . . . . ?
C7 C8 C12 C11 175.9(3) . . . . ?
C10 N2 C13 C14 53.8(4) . . . . ?
C11 N2 C13 C14 -128.0(3) . . . . ?
C10 N2 C13 C18 -125.9(3) . . . . ?
C11 N2 C13 C18 52.4(4) . . . . ?
C18 C13 C14 C15 0.2(4) . . . . ?
N2 C13 C14 C15 -179.5(3) . . . . ?
C13 C14 C15 C16 0.2(4) . . . . ?
C14 C15 C16 C17 -0.4(5) . . . . ?
C15 C16 C17 C18 0.2(5) . . . . ?
C14 C13 C18 C17 -0.4(4) . . . . ?
N2 C13 C18 C17 179.3(3) . . . . ?
C16 C17 C18 C13 0.2(4) . . . . ?

loop_
_cod_related_entry_id
_cod_related_entry_database
_cod_related_entry_code
1 ChemSpider 30660082
